data_7219063
loop_
_publ_author_name
'Li, Dongyan'
'Xue, Yongbo'
'Zhu, Hucheng'
'Li, Yan'
'Sun, Bin'
'Liu, Junjun'
'Yao, Guangmin'
'Zhang, Jinwen'
'Du, Guang'
'Zhang, Yonghui'

_publ_section_title
;
 Hyperattenins A--I, Bioactive Polyprenylated Acylphloroglucinols from
 Hypericum attenuatum Choisy
;
_journal_name_full 'RSC Adv.'
_journal_paper_doi 10.1039/C4RA11675E
_journal_year 2014
_chemical_formula_sum 'C31 H40 O6'
_chemical_formula_weight 508.63
_chemical_name_systematic
; 
 ? 
;
_space_group_IT_number 19
_symmetry_cell_setting orthorhombic
_symmetry_space_group_name_Hall 'P 2ac 2ab'
_symmetry_space_group_name_H-M 'P 21 21 21'
_atom_sites_solution_hydrogens geom
_atom_sites_solution_primary direct
_atom_sites_solution_secondary difmap
_audit_creation_method SHELXL-97
_audit_update_record
;
2014-10-02 deposited with the CCDC.
2014-12-11 downloaded from the CCDC.
;
_cell_angle_alpha 90.00
_cell_angle_beta 90.00
_cell_angle_gamma 90.00
_cell_formula_units_Z 4
_cell_length_a 10.3477(2)
_cell_length_b 15.2561(2)
_cell_length_c 18.0350(3)
_cell_measurement_reflns_used 9858
_cell_measurement_temperature 296(2)
_cell_measurement_theta_max 70.25
_cell_measurement_theta_min 3.80
_cell_volume 2847.11(8)
_computing_cell_refinement 'Bruker SAINT'
_computing_data_collection 'Bruker APEX2'
_computing_data_reduction 'Bruker SAINT'
_computing_molecular_graphics 'Bruker SHELXTL'
_computing_publication_material 'Bruker SHELXTL'
_computing_structure_refinement 'SHELXL-97 (Sheldrick, 1997)'
_computing_structure_solution 'SHELXS-97 (Sheldrick, 1990)'
_diffrn_ambient_temperature 296(2)
_diffrn_measured_fraction_theta_full 0.976
_diffrn_measured_fraction_theta_max 0.976
_diffrn_measurement_device_type 'Bruker APEX-II CCD'
_diffrn_measurement_method '\f and \w scans'
_diffrn_radiation_monochromator graphite
_diffrn_radiation_source 'fine-focus sealed tube'
_diffrn_radiation_type CuK\a
_diffrn_radiation_wavelength 1.54178
_diffrn_reflns_av_R_equivalents 0.0278
_diffrn_reflns_av_sigmaI/netI 0.0128
_diffrn_reflns_limit_h_max 11
_diffrn_reflns_limit_h_min -12
_diffrn_reflns_limit_k_max 18
_diffrn_reflns_limit_k_min -18
_diffrn_reflns_limit_l_max 20
_diffrn_reflns_limit_l_min -19
_diffrn_reflns_number 56571
_diffrn_reflns_theta_full 67.49
_diffrn_reflns_theta_max 67.49
_diffrn_reflns_theta_min 3.79
_diffrn_standards_number 0
_exptl_absorpt_coefficient_mu 0.651
_exptl_absorpt_correction_T_max 0.8807
_exptl_absorpt_correction_T_min 0.8807
_exptl_absorpt_correction_type none
_exptl_crystal_density_diffrn 1.187
_exptl_crystal_density_meas 0
_exptl_crystal_density_method 'not measured'
_exptl_crystal_F_000 1096
_exptl_crystal_size_max 0.20
_exptl_crystal_size_mid 0.20
_exptl_crystal_size_min 0.20
_refine_diff_density_max 0.477
_refine_diff_density_min -0.202
_refine_diff_density_rms 0.034
_refine_ls_abs_structure_details 'Flack H D (1983), Acta Cryst. A39, 876-881'
_refine_ls_abs_structure_Flack 0.09(19)
_refine_ls_extinction_method none
_refine_ls_goodness_of_fit_ref 1.059
_refine_ls_hydrogen_treatment mixed
_refine_ls_matrix_type full
_refine_ls_number_parameters 342
_refine_ls_number_reflns 4994
_refine_ls_number_restraints 0
_refine_ls_restrained_S_all 1.059
_refine_ls_R_factor_all 0.0422
_refine_ls_R_factor_gt 0.0410
_refine_ls_shift/su_max 0.000
_refine_ls_shift/su_mean 0.000
_refine_ls_structure_factor_coef Fsqd
_refine_ls_weighting_details 'calc w=1/[\s^2^(Fo^2^)+(0.0878P)^2^+0.2402P] where P=(Fo^2^+2Fc^2^)/3'
_refine_ls_weighting_scheme calc
_refine_ls_wR_factor_gt 0.1247
_refine_ls_wR_factor_ref 0.1265
_reflns_number_gt 4833
_reflns_number_total 4994
_reflns_threshold_expression >2sigma(I)
_cod_data_source_file c4ra11675e2.cif
_cod_data_source_block g:\140430c\work\cu_140430c_0m
_cod_depositor_comments
;
The following automatic conversions were performed:

'_symmetry_cell_setting' value 'Orthorhombic' changed to
'orthorhombic' according to
/usr/data/users/saulius/crontab/automatic-downloads/rss-feeds/RSC/lib/dictionaries/cif_core.dic
dictionary named 'cif_core.dic' version 2.4.2 from 2011-04-26.

Automatic conversion script
Id: cif_fix_values 2935 2014-11-11 08:27:57Z andrius 
;
_cod_original_cell_volume 2847.10(8)
_cod_original_sg_symbol_H-M P2(1)2(1)2(1)
_cod_database_code 7219063

loop_
_symmetry_equiv_pos_as_xyz
'x, y, z'
'-x+1/2, -y, z+1/2'
'-x, y+1/2, -z+1/2'
'x+1/2, -y+1/2, -z'

loop_
_atom_site_label
_atom_site_type_symbol
_atom_site_fract_x
_atom_site_fract_y
_atom_site_fract_z
_atom_site_U_iso_or_equiv
_atom_site_adp_type
_atom_site_occupancy
_atom_site_symmetry_multiplicity
_atom_site_calc_flag
_atom_site_refinement_flags
C1 C 0.84554(16) 0.52467(12) 0.24066(9) 0.0505(4) Uani 1 1 d .
C2 C 0.73088(16) 0.51374(10) 0.18626(9) 0.0480(4) Uani 1 1 d .
C3 C 0.75424(17) 0.50786(10) 0.10729(9) 0.0485(3) Uani 1 1 d .
C4 C 0.87631(17) 0.49656(11) 0.08489(9) 0.0497(4) Uani 1 1 d .
C6 C 1.0527(2) 0.48803(15) 0.00653(12) 0.0681(5) Uani 1 1 d .
H6 H 1.0801 0.4273 -0.0014 0.082 Uiso 1 1 calc R
C7 C 1.10026(19) 0.51991(14) 0.08124(12) 0.0634(5) Uani 1 1 d .
H7A H 1.1106 0.5831 0.0815 0.076 Uiso 1 1 calc R
H7B H 1.1820 0.4928 0.0941 0.076 Uiso 1 1 calc R
C8 C 0.99367(16) 0.49152(11) 0.13446(10) 0.0518(4) Uani 1 1 d .
C9 C 1.01911(18) 0.39868(12) 0.16564(11) 0.0585(4) Uani 1 1 d .
H9A H 1.0241 0.3582 0.1243 0.070 Uiso 1 1 calc R
H9B H 1.1029 0.3989 0.1897 0.070 Uiso 1 1 calc R
C10 C 0.91896(19) 0.36331(12) 0.22104(11) 0.0583(4) Uani 1 1 d .
H10 H 0.9665 0.3191 0.2495 0.070 Uiso 1 1 calc R
C11 C 0.87975(19) 0.43318(12) 0.28007(10) 0.0569(4) Uani 1 1 d .
C12 C 0.96692(17) 0.55183(11) 0.19892(10) 0.0521(4) Uani 1 1 d .
C13 C 0.80562(19) 0.59901(13) 0.29569(10) 0.0584(4) Uani 1 1 d .
C14 C 0.74589(19) 0.68127(12) 0.26691(11) 0.0591(4) Uani 1 1 d .
C15 C 0.6662(2) 0.72756(16) 0.31558(15) 0.0798(6) Uani 1 1 d .
H15 H 0.6522 0.7070 0.3635 0.096 Uiso 1 1 calc R
C16 C 0.6081(3) 0.8044(2) 0.29185(19) 0.1038(9) Uani 1 1 d .
H16 H 0.5563 0.8357 0.3246 0.125 Uiso 1 1 calc R
C17 C 0.6250(3) 0.83486(16) 0.22215(19) 0.0949(8) Uani 1 1 d .
H17 H 0.5834 0.8858 0.2070 0.114 Uiso 1 1 calc R
C18 C 0.7036(3) 0.79054(16) 0.17375(15) 0.0808(6) Uani 1 1 d .
H18 H 0.7169 0.8124 0.1262 0.097 Uiso 1 1 calc R
C19 C 0.7630(2) 0.71385(14) 0.19527(12) 0.0688(5) Uani 1 1 d .
H19 H 0.8149 0.6836 0.1618 0.083 Uiso 1 1 calc R
C20 C 0.64278(19) 0.51506(12) 0.05335(11) 0.0576(4) Uani 1 1 d .
H20A H 0.6581 0.4766 0.0115 0.069 Uiso 1 1 calc R
H20B H 0.5638 0.4963 0.0775 0.069 Uiso 1 1 calc R
C21 C 0.6269(2) 0.60782(14) 0.02610(10) 0.0609(4) Uani 1 1 d .
H21 H 0.6995 0.6335 0.0048 0.073 Uiso 1 1 calc R
C22 C 0.5230(2) 0.65649(14) 0.02886(13) 0.0693(5) Uani 1 1 d .
C23 C 0.3986(3) 0.6255(3) 0.0572(3) 0.1412(17) Uani 1 1 d .
H23A H 0.4095 0.5686 0.0792 0.212 Uiso 1 1 calc R
H23B H 0.3378 0.6217 0.0171 0.212 Uiso 1 1 calc R
H23C H 0.3670 0.6657 0.0938 0.212 Uiso 1 1 calc R
C24 C 0.5196(4) 0.7463(2) -0.0051(2) 0.1087(10) Uani 1 1 d .
H24A H 0.6032 0.7603 -0.0249 0.163 Uiso 1 1 calc R
H24B H 0.4966 0.7885 0.0321 0.163 Uiso 1 1 calc R
H24C H 0.4568 0.7474 -0.0443 0.163 Uiso 1 1 calc R
C25 C 0.8098(2) 0.31083(12) 0.18307(12) 0.0626(5) Uani 1 1 d .
H25A H 0.7564 0.2835 0.2208 0.075 Uiso 1 1 calc R
H25B H 0.7556 0.3508 0.1550 0.075 Uiso 1 1 calc R
C26 C 0.8608(2) 0.24187(12) 0.13235(12) 0.0623(5) Uani 1 1 d .
H26 H 0.9313 0.2101 0.1498 0.075 Uiso 1 1 calc R
C27 C 0.8186(2) 0.22018(13) 0.06571(12) 0.0635(5) Uani 1 1 d .
C28 C 0.8781(3) 0.14647(17) 0.02261(16) 0.0851(7) Uani 1 1 d .
H28A H 0.9499 0.1230 0.0498 0.128 Uiso 1 1 calc R
H28B H 0.9076 0.1679 -0.0245 0.128 Uiso 1 1 calc R
H28C H 0.8149 0.1013 0.0149 0.128 Uiso 1 1 calc R
C29 C 0.7075(3) 0.2648(2) 0.02831(18) 0.1035(10) Uani 1 1 d .
H29A H 0.6923 0.3205 0.0514 0.155 Uiso 1 1 d R
H29B H 0.6316 0.2290 0.0327 0.155 Uiso 1 1 d R
H29C H 0.7274 0.2734 -0.0232 0.155 Uiso 1 1 d R
C30 C 0.7662(2) 0.39956(15) 0.32666(12) 0.0716(5) Uani 1 1 d .
H30A H 0.7889 0.3444 0.3488 0.107 Uiso 1 1 calc R
H30B H 0.6919 0.3919 0.2955 0.107 Uiso 1 1 calc R
H30C H 0.7467 0.4413 0.3649 0.107 Uiso 1 1 calc R
C31 C 0.9976(2) 0.44612(17) 0.33171(12) 0.0738(6) Uani 1 1 d .
H31A H 0.9764 0.4879 0.3696 0.111 Uiso 1 1 calc R
H31B H 1.0696 0.4674 0.3033 0.111 Uiso 1 1 calc R
H31C H 1.0200 0.3912 0.3542 0.111 Uiso 1 1 calc R
C32 C 0.3524(4) 0.5852(3) 0.2818(2) 0.1155(11) Uani 1 1 d .
H32A H 0.2782 0.5976 0.3120 0.173 Uiso 1 1 calc R
H32B H 0.3302 0.5423 0.2451 0.173 Uiso 1 1 calc R
H32C H 0.3806 0.6380 0.2578 0.173 Uiso 1 1 calc R
O1 O 0.82004(19) 0.59009(12) 0.36179(8) 0.0846(5) Uani 1 1 d .
O2 O 0.62115(12) 0.51367(9) 0.21200(7) 0.0610(3) Uani 1 1 d .
O3 O 1.0927(2) 0.53799(12) -0.04970(10) 0.0887(5) Uani 1 1 d .
H3 H 1.0832 0.5113 -0.0888 0.133 Uiso 1 1 calc R
O4 O 0.91017(14) 0.49217(11) 0.01338(7) 0.0673(4) Uani 1 1 d .
O5 O 1.03485(14) 0.61248(10) 0.21647(8) 0.0688(4) Uani 1 1 d .
O6 O 0.45110(17) 0.55302(12) 0.32614(9) 0.0821(4) Uani 1 1 d .
H6A H 0.5150 0.5432 0.3005 0.123 Uiso 1 1 calc R

loop_
_atom_site_aniso_label
_atom_site_aniso_U_11
_atom_site_aniso_U_22
_atom_site_aniso_U_33
_atom_site_aniso_U_23
_atom_site_aniso_U_13
_atom_site_aniso_U_12
C1 0.0531(9) 0.0564(9) 0.0421(8) -0.0030(6) -0.0044(6) 0.0036(7)
C2 0.0479(8) 0.0475(8) 0.0487(9) -0.0011(6) -0.0019(7) 0.0026(7)
C3 0.0534(8) 0.0466(7) 0.0454(9) -0.0017(6) -0.0055(7) -0.0012(7)
C4 0.0573(9) 0.0508(8) 0.0410(8) -0.0020(6) 0.0000(7) -0.0016(7)
C6 0.0672(11) 0.0745(12) 0.0625(11) -0.0056(9) 0.0178(9) -0.0083(10)
C7 0.0538(10) 0.0692(11) 0.0674(12) -0.0030(9) 0.0085(8) -0.0061(8)
C8 0.0487(8) 0.0563(9) 0.0504(9) -0.0012(7) 0.0004(7) -0.0018(7)
C9 0.0523(9) 0.0586(9) 0.0646(11) -0.0025(8) 0.0007(8) 0.0063(8)
C10 0.0619(10) 0.0539(9) 0.0589(11) 0.0073(8) -0.0039(8) 0.0064(8)
C11 0.0617(10) 0.0625(10) 0.0465(9) 0.0072(7) -0.0049(7) 0.0031(8)
C12 0.0522(9) 0.0549(9) 0.0493(9) -0.0017(7) -0.0094(7) -0.0009(7)
C13 0.0609(10) 0.0683(11) 0.0459(10) -0.0078(8) -0.0040(7) 0.0007(8)
C14 0.0621(10) 0.0577(9) 0.0575(11) -0.0124(7) -0.0056(8) -0.0040(9)
C15 0.0865(15) 0.0780(14) 0.0749(14) -0.0136(11) 0.0045(11) 0.0114(12)
C16 0.117(2) 0.0850(17) 0.109(2) -0.0200(16) 0.0115(18) 0.0333(16)
C17 0.1057(19) 0.0599(12) 0.119(2) 0.0001(13) -0.0182(17) 0.0136(13)
C18 0.0982(16) 0.0616(11) 0.0827(15) 0.0057(11) -0.0093(13) -0.0010(11)
C19 0.0809(13) 0.0608(10) 0.0646(12) -0.0032(9) -0.0030(10) -0.0005(10)
C20 0.0614(10) 0.0575(9) 0.0538(10) -0.0060(7) -0.0140(8) 0.0025(8)
C21 0.0604(10) 0.0674(10) 0.0550(10) 0.0065(8) -0.0064(8) -0.0075(9)
C22 0.0622(11) 0.0655(11) 0.0802(14) 0.0020(9) -0.0158(10) 0.0040(9)
C23 0.0711(17) 0.143(3) 0.209(5) 0.060(3) 0.029(2) 0.0238(19)
C24 0.118(2) 0.0748(15) 0.133(2) 0.0184(15) -0.044(2) 0.0039(15)
C25 0.0660(11) 0.0552(10) 0.0667(12) 0.0060(8) 0.0037(9) -0.0035(8)
C26 0.0687(11) 0.0490(9) 0.0691(12) 0.0079(8) -0.0031(9) 0.0035(8)
C27 0.0654(11) 0.0543(9) 0.0708(12) 0.0036(8) 0.0028(9) -0.0009(9)
C28 0.0825(15) 0.0812(15) 0.0915(18) -0.0203(12) 0.0045(13) 0.0023(13)
C29 0.117(2) 0.0948(19) 0.099(2) -0.0175(15) -0.0380(17) 0.0222(16)
C30 0.0849(14) 0.0766(12) 0.0534(11) 0.0096(9) 0.0089(9) -0.0007(11)
C31 0.0777(13) 0.0858(14) 0.0578(11) 0.0040(10) -0.0198(10) 0.0104(11)
C32 0.112(2) 0.125(3) 0.110(2) 0.0091(19) 0.0096(18) 0.052(2)
O1 0.1107(12) 0.0962(11) 0.0467(8) -0.0111(7) -0.0078(8) 0.0196(9)
O2 0.0509(6) 0.0739(8) 0.0582(7) -0.0051(6) 0.0044(5) 0.0015(6)
O3 0.1070(13) 0.0913(11) 0.0677(10) 0.0019(8) 0.0204(9) -0.0168(9)
O4 0.0676(8) 0.0879(9) 0.0465(7) -0.0078(6) 0.0025(5) -0.0030(7)
O5 0.0618(8) 0.0753(8) 0.0694(9) -0.0144(7) -0.0055(6) -0.0138(7)
O6 0.0819(10) 0.0939(11) 0.0704(9) 0.0037(8) 0.0095(8) 0.0040(9)

loop_
_atom_type_symbol
_atom_type_description
_atom_type_scat_dispersion_real
_atom_type_scat_dispersion_imag
_atom_type_scat_source
C C 0.0181 0.0091 'International Tables Vol C Tables 4.2.6.8 and 6.1.1.4'
H H 0.0000 0.0000 'International Tables Vol C Tables 4.2.6.8 and 6.1.1.4'
O O 0.0492 0.0322 'International Tables Vol C Tables 4.2.6.8 and 6.1.1.4'

loop_
_geom_angle_atom_site_label_1
_geom_angle_atom_site_label_2
_geom_angle_atom_site_label_3
_geom_angle
C12 C1 C2 110.39(13)
C12 C1 C13 109.55(15)
C2 C1 C13 106.14(13)
C12 C1 C11 105.89(13)
C2 C1 C11 110.84(13)
C13 C1 C11 114.07(14)
O2 C2 C3 121.80(16)
O2 C2 C1 118.01(15)
C3 C2 C1 120.14(14)
C4 C3 C2 117.58(15)
C4 C3 C20 122.36(15)
C2 C3 C20 120.06(15)
C3 C4 O4 123.02(16)
C3 C4 C8 125.97(15)
O4 C4 C8 110.95(15)
O3 C6 O4 110.3(2)
O3 C6 C7 113.10(18)
O4 C6 C7 103.61(15)
O3 C6 H6 109.9
O4 C6 H6 109.9
C7 C6 H6 109.9
C6 C7 C8 103.53(15)
C6 C7 H7A 111.1
C8 C7 H7A 111.1
C6 C7 H7B 111.1
C8 C7 H7B 111.1
H7A C7 H7B 109.0
C12 C8 C4 106.12(13)
C12 C8 C7 116.40(15)
C4 C8 C7 101.22(14)
C12 C8 C9 108.05(14)
C4 C8 C9 113.51(14)
C7 C8 C9 111.46(15)
C10 C9 C8 116.30(15)
C10 C9 H9A 108.2
C8 C9 H9A 108.2
C10 C9 H9B 108.2
C8 C9 H9B 108.2
H9A C9 H9B 107.4
C9 C10 C25 112.77(16)
C9 C10 C11 112.27(15)
C25 C10 C11 117.79(16)
C9 C10 H10 104.1
C25 C10 H10 104.1
C11 C10 H10 104.1
C30 C11 C31 108.48(17)
C30 C11 C10 110.17(16)
C31 C11 C10 107.03(16)
C30 C11 C1 111.38(16)
C31 C11 C1 109.23(16)
C10 C11 C1 110.43(13)
O5 C12 C8 124.35(17)
O5 C12 C1 124.12(16)
C8 C12 C1 111.50(14)
O1 C13 C14 119.26(18)
O1 C13 C1 120.79(18)
C14 C13 C1 119.93(15)
C19 C14 C15 118.5(2)
C19 C14 C13 124.68(18)
C15 C14 C13 116.84(19)
C16 C15 C14 119.4(3)
C16 C15 H15 120.3
C14 C15 H15 120.3
C17 C16 C15 121.5(3)
C17 C16 H16 119.3
C15 C16 H16 119.3
C16 C17 C18 119.9(2)
C16 C17 H17 120.0
C18 C17 H17 120.0
C17 C18 C19 120.3(3)
C17 C18 H18 119.9
C19 C18 H18 119.9
C18 C19 C14 120.4(2)
C18 C19 H19 119.8
C14 C19 H19 119.8
C21 C20 C3 111.17(15)
C21 C20 H20A 109.4
C3 C20 H20A 109.4
C21 C20 H20B 109.4
C3 C20 H20B 109.4
H20A C20 H20B 108.0
C22 C21 C20 127.6(2)
C22 C21 H21 116.2
C20 C21 H21 116.2
C21 C22 C23 123.6(2)
C21 C22 C24 121.5(3)
C23 C22 C24 114.6(3)
C22 C23 H23A 109.5
C22 C23 H23B 109.5
H23A C23 H23B 109.5
C22 C23 H23C 109.5
H23A C23 H23C 109.5
H23B C23 H23C 109.5
C22 C24 H24A 109.5
C22 C24 H24B 109.5
H24A C24 H24B 109.5
C22 C24 H24C 109.5
H24A C24 H24C 109.5
H24B C24 H24C 109.5
C26 C25 C10 112.23(17)
C26 C25 H25A 109.2
C10 C25 H25A 109.2
C26 C25 H25B 109.2
C10 C25 H25B 109.2
H25A C25 H25B 107.9
C27 C26 C25 128.14(19)
C27 C26 H26 115.9
C25 C26 H26 115.9
C26 C27 C29 123.4(2)
C26 C27 C28 121.6(2)
C29 C27 C28 115.0(2)
C27 C28 H28A 109.5
C27 C28 H28B 109.5
H28A C28 H28B 109.5
C27 C28 H28C 109.5
H28A C28 H28C 109.5
H28B C28 H28C 109.5
C27 C29 H29A 109.5
C27 C29 H29B 109.5
H29A C29 H29B 109.5
C27 C29 H29C 109.5
H29A C29 H29C 109.5
H29B C29 H29C 109.5
C11 C30 H30A 109.5
C11 C30 H30B 109.5
H30A C30 H30B 109.5
C11 C30 H30C 109.5
H30A C30 H30C 109.5
H30B C30 H30C 109.5
C11 C31 H31A 109.5
C11 C31 H31B 109.5
H31A C31 H31B 109.5
C11 C31 H31C 109.5
H31A C31 H31C 109.5
H31B C31 H31C 109.5
O6 C32 H32A 109.5
O6 C32 H32B 109.5
H32A C32 H32B 109.5
O6 C32 H32C 109.5
H32A C32 H32C 109.5
H32B C32 H32C 109.5
C6 O3 H3 109.5
C4 O4 C6 110.07(15)
C32 O6 H6A 109.5

loop_
_geom_bond_atom_site_label_1
_geom_bond_atom_site_label_2
_geom_bond_distance
C1 C12 1.522(2)
C1 C2 1.549(2)
C1 C13 1.563(2)
C1 C11 1.606(2)
C2 O2 1.227(2)
C2 C3 1.447(2)
C3 C4 1.337(3)
C3 C20 1.513(2)
C4 O4 1.338(2)
C4 C8 1.510(2)
C6 O3 1.334(3)
C6 O4 1.482(3)
C6 C7 1.515(3)
C6 H6 0.9800
C7 C8 1.525(3)
C7 H7A 0.9700
C7 H7B 0.9700
C8 C12 1.508(2)
C8 C9 1.546(3)
C9 C10 1.537(3)
C9 H9A 0.9700
C9 H9B 0.9700
C10 C25 1.545(3)
C10 C11 1.560(3)
C10 H10 0.9800
C11 C30 1.533(3)
C11 C31 1.547(3)
C12 O5 1.204(2)
C13 O1 1.209(2)
C13 C14 1.492(3)
C14 C19 1.396(3)
C14 C15 1.396(3)
C15 C16 1.385(4)
C15 H15 0.9300
C16 C17 1.352(4)
C16 H16 0.9300
C17 C18 1.372(4)
C17 H17 0.9300
C18 C19 1.377(3)
C18 H18 0.9300
C19 H19 0.9300
C20 C21 1.507(3)
C20 H20A 0.9700
C20 H20B 0.9700
C21 C22 1.307(3)
C21 H21 0.9300
C22 C23 1.464(4)
C22 C24 1.501(4)
C23 H23A 0.9600
C23 H23B 0.9600
C23 H23C 0.9600
C24 H24A 0.9600
C24 H24B 0.9600
C24 H24C 0.9600
C25 C26 1.491(3)
C25 H25A 0.9700
C25 H25B 0.9700
C26 C27 1.321(3)
C26 H26 0.9300
C27 C29 1.497(4)
C27 C28 1.499(3)
C28 H28A 0.9600
C28 H28B 0.9600
C28 H28C 0.9600
C29 H29A 0.9600
C29 H29B 0.9600
C29 H29C 0.9600
C30 H30A 0.9600
C30 H30B 0.9600
C30 H30C 0.9600
C31 H31A 0.9600
C31 H31B 0.9600
C31 H31C 0.9600
C32 O6 1.386(4)
C32 H32A 0.9600
C32 H32B 0.9600
C32 H32C 0.9600
O3 H3 0.8200
O6 H6A 0.8200

loop_
_geom_hbond_atom_site_label_D
_geom_hbond_atom_site_label_H
_geom_hbond_atom_site_label_A
_geom_hbond_distance_DH
_geom_hbond_distance_HA
_geom_hbond_distance_DA
_geom_hbond_angle_DHA
_geom_hbond_site_symmetry_A
O3 H3 O6 0.82 1.86 2.673(2) 175.1 2_664
O6 H6A O2 0.82 1.99 2.774(2) 159.8 .

loop_
_geom_torsion_atom_site_label_1
_geom_torsion_atom_site_label_2
_geom_torsion_atom_site_label_3
_geom_torsion_atom_site_label_4
_geom_torsion
C12 C1 C2 O2 -162.16(15)
C13 C1 C2 O2 -43.5(2)
C11 C1 C2 O2 80.85(18)
C12 C1 C2 C3 15.1(2)
C13 C1 C2 C3 133.76(16)
C11 C1 C2 C3 -101.87(17)
O2 C2 C3 C4 -171.24(16)
C1 C2 C3 C4 11.6(2)
O2 C2 C3 C20 9.2(2)
C1 C2 C3 C20 -168.01(15)
C2 C3 C4 O4 -178.46(16)
C20 C3 C4 O4 1.1(3)
C2 C3 C4 C8 -1.6(2)
C20 C3 C4 C8 177.98(16)
O3 C6 C7 C8 149.79(19)
O4 C6 C7 C8 30.3(2)
C3 C4 C8 C12 -33.6(2)
O4 C4 C8 C12 143.61(15)
C3 C4 C8 C7 -155.51(17)
O4 C4 C8 C7 21.66(19)
C3 C4 C8 C9 85.0(2)
O4 C4 C8 C9 -97.87(17)
C6 C7 C8 C12 -145.54(17)
C6 C7 C8 C4 -31.05(19)
C6 C7 C8 C9 89.94(19)
C12 C8 C9 C10 50.0(2)
C4 C8 C9 C10 -67.4(2)
C7 C8 C9 C10 179.10(16)
C8 C9 C10 C25 91.22(19)
C8 C9 C10 C11 -44.7(2)
C9 C10 C11 C30 171.79(16)
C25 C10 C11 C30 38.3(2)
C9 C10 C11 C31 -70.46(19)
C25 C10 C11 C31 156.03(17)
C9 C10 C11 C1 48.3(2)
C25 C10 C11 C1 -85.17(19)
C12 C1 C11 C30 178.06(16)
C2 C1 C11 C30 -62.21(19)
C13 C1 C11 C30 57.5(2)
C12 C1 C11 C31 58.26(18)
C2 C1 C11 C31 177.98(16)
C13 C1 C11 C31 -62.3(2)
C12 C1 C11 C10 -59.19(18)
C2 C1 C11 C10 60.54(18)
C13 C1 C11 C10 -179.74(15)
C4 C8 C12 O5 -122.76(18)
C7 C8 C12 O5 -11.1(3)
C9 C8 C12 O5 115.17(19)
C4 C8 C12 C1 59.11(17)
C7 C8 C12 C1 170.80(15)
C9 C8 C12 C1 -62.95(17)
C2 C1 C12 O5 130.22(18)
C13 C1 C12 O5 13.7(2)
C11 C1 C12 O5 -109.76(19)
C2 C1 C12 C8 -51.65(18)
C13 C1 C12 C8 -168.19(14)
C11 C1 C12 C8 68.37(17)
C12 C1 C13 O1 -107.6(2)
C2 C1 C13 O1 133.2(2)
C11 C1 C13 O1 10.9(3)
C12 C1 C13 C14 73.9(2)
C2 C1 C13 C14 -45.3(2)
C11 C1 C13 C14 -167.60(16)
O1 C13 C14 C19 156.7(2)
C1 C13 C14 C19 -24.8(3)
O1 C13 C14 C15 -24.1(3)
C1 C13 C14 C15 154.38(19)
C19 C14 C15 C16 -0.8(4)
C13 C14 C15 C16 -180.0(2)
C14 C15 C16 C17 1.2(5)
C15 C16 C17 C18 -1.6(5)
C16 C17 C18 C19 1.6(5)
C17 C18 C19 C14 -1.2(4)
C15 C14 C19 C18 0.8(3)
C13 C14 C19 C18 180.0(2)
C4 C3 C20 C21 -85.1(2)
C2 C3 C20 C21 94.5(2)
C3 C20 C21 C22 -125.0(2)
C20 C21 C22 C23 -3.0(4)
C20 C21 C22 C24 -176.0(2)
C9 C10 C25 C26 51.1(2)
C11 C10 C25 C26 -175.64(15)
C10 C25 C26 C27 -138.0(2)
C25 C26 C27 C29 0.8(4)
C25 C26 C27 C28 -177.7(2)
C3 C4 O4 C6 174.59(17)
C8 C4 O4 C6 -2.7(2)
O3 C6 O4 C4 -139.11(18)
C7 C6 O4 C4 -17.8(2)
